data_4076415
loop_
_publ_author_name
'Takao, Toshiro'
'Suwa, Hitoshi'
'Okamura, Rei'
'Suzuki, Hiroharu'

_publ_section_title
;
 Formation of a Boraruthenacyclopentenyl Skeleton via B--C Bond Formation
 across a Triruthenium Plane
;
_journal_issue 5
_journal_name_full Organometallics
_journal_page_first 1825
_journal_paper_doi 10.1021/om201186z
_journal_volume 31
_journal_year 2012
_chemical_formula_sum 'C34 H53 B Ru3'
_chemical_formula_weight 775.78
_space_group_IT_number 56
_symmetry_cell_setting orthorhombic
_symmetry_space_group_name_Hall '-P 2ab 2ac'
_symmetry_space_group_name_H-M 'P c c n'
_atom_sites_solution_hydrogens geom
_atom_sites_solution_primary direct
_atom_sites_solution_secondary difmap
_audit_creation_method SHELXL-97
_cell_angle_alpha 90.00
_cell_angle_beta 90.00
_cell_angle_gamma 90.00
_cell_formula_units_Z 8
_cell_length_a 18.2835(3)
_cell_length_b 22.4887(4)
_cell_length_c 15.8839(3)
_cell_measurement_reflns_used 103406
_cell_measurement_temperature 173(2)
_cell_measurement_theta_max 27.48
_cell_measurement_theta_min 3.14
_cell_volume 6531.0(2)
_computing_cell_refinement PROCESS-AUTO
_computing_data_collection 'PROCESS-AUTO (Rigaku, 1998)'
_computing_data_reduction 'SHELXS-97 (Sheldrick, 1990)'
_computing_molecular_graphics 'ORTEX (P.McArdle, 1995)'
_computing_publication_material SHELXL-97
_computing_structure_refinement 'SHELXL-97 (Sheldrick, 1997)'
_computing_structure_solution SHELXS-97
_diffrn_ambient_temperature 173(2)
_diffrn_detector_area_resol_mean 10
_diffrn_measured_fraction_theta_full 0.995
_diffrn_measured_fraction_theta_max 0.995
_diffrn_measurement_device_type 'Rigaku R-AXIS RAPID Imaging Plate'
_diffrn_measurement_method \w
_diffrn_radiation_monochromator graphite
_diffrn_radiation_source 'Rigaku Rotating Anode Ultrax18'
_diffrn_radiation_type MoK\a
_diffrn_radiation_wavelength 0.71069
_diffrn_reflns_av_R_equivalents 0.0594
_diffrn_reflns_av_sigmaI/netI 0.0296
_diffrn_reflns_limit_h_max 23
_diffrn_reflns_limit_h_min -23
_diffrn_reflns_limit_k_max 29
_diffrn_reflns_limit_k_min -29
_diffrn_reflns_limit_l_max 20
_diffrn_reflns_limit_l_min -20
_diffrn_reflns_number 103406
_diffrn_reflns_theta_full 27.48
_diffrn_reflns_theta_max 27.48
_diffrn_reflns_theta_min 3.14
_exptl_absorpt_coefficient_mu 1.390
_exptl_absorpt_correction_T_max 1.0000
_exptl_absorpt_correction_T_min 0.8414
_exptl_absorpt_correction_type empirical
_exptl_crystal_colour red
_exptl_crystal_density_diffrn 1.578
_exptl_crystal_density_meas ?
_exptl_crystal_density_method 'not measured'
_exptl_crystal_description block
_exptl_crystal_F_000 3152
_exptl_crystal_size_max 0.116
_exptl_crystal_size_mid 0.106
_exptl_crystal_size_min 0.094
_refine_diff_density_max 2.293
_refine_diff_density_min -1.548
_refine_diff_density_rms 0.117
_refine_ls_extinction_method none
_refine_ls_goodness_of_fit_ref 1.210
_refine_ls_hydrogen_treatment mixed
_refine_ls_matrix_type full
_refine_ls_number_parameters 362
_refine_ls_number_reflns 7463
_refine_ls_number_restraints 0
_refine_ls_restrained_S_all 1.210
_refine_ls_R_factor_all 0.0458
_refine_ls_R_factor_gt 0.0432
_refine_ls_shift/su_max 0.002
_refine_ls_shift/su_mean 0.000
_refine_ls_structure_factor_coef Fsqd
_refine_ls_weighting_details 'calc w=1/[\s^2^(Fo^2^)+(0.0000P)^2^+37.3046P] where P=(Fo^2^+2Fc^2^)/3'
_refine_ls_weighting_scheme calc
_refine_ls_wR_factor_gt 0.0967
_refine_ls_wR_factor_ref 0.0979
_reflns_number_gt 7080
_reflns_number_total 8186
_reflns_threshold_expression >2sigma(I)
_cod_data_source_file om201186z_si_002.cif
_cod_data_source_block 11
_cod_depositor_comments
;
The following automatic conversions were performed:

'_symmetry_cell_setting' value 'Orthorhombic' changed to
'orthorhombic' according to
/home/saulius/struct/CIF-dictionaries/cif_core.dic dictionary named
'cif_core.dic' version 2.4.1 from
2010-06-29.

'_exptl_absorpt_correction_type' value 'Empirical'
changed to 'empirical' according to
/home/saulius/struct/CIF-dictionaries/cif_core.dic dictionary named
'cif_core.dic' version 2.4.1 from 2010-06-29.

Automatic conversion script
Id: cif_fix_values 1715 2011-07-08 13:25:40Z adriana 

The following automatic conversions were performed:

'_exptl_crystal_density_meas' value 'not measured' was changed to '?'
- the value is perceived as not measured.

Automatic conversion script
Id: cif_fix_values 3008 2015-01-20 13:52:24Z robertas 
;
_cod_original_sg_symbol_H-M Pccn
_cod_database_code 4076415

loop_
_symmetry_equiv_pos_as_xyz
'x, y, z'
'-x+1/2, -y+1/2, z'
'-x, y+1/2, -z+1/2'
'x+1/2, -y, -z+1/2'
'-x, -y, -z'
'x-1/2, y-1/2, -z'
'x, -y-1/2, z-1/2'
'-x-1/2, y, z-1/2'

loop_
_atom_site_label
_atom_site_type_symbol
_atom_site_fract_x
_atom_site_fract_y
_atom_site_fract_z
_atom_site_U_iso_or_equiv
_atom_site_adp_type
_atom_site_occupancy
_atom_site_symmetry_multiplicity
_atom_site_calc_flag
_atom_site_refinement_flags
Ru1 Ru 0.116952(18) 0.409347(15) 0.78496(2) 0.01903(8) Uani 1 1 d .
Ru2 Ru -0.037354(18) 0.394491(16) 0.77901(2) 0.02387(9) Uani 1 1 d .
Ru3 Ru -0.005129(17) 0.311665(14) 0.90931(2) 0.01847(8) Uani 1 1 d .
B1 B 0.0466(3) 0.3219(3) 0.7753(3) 0.0328(12) Uani 1 1 d .
H1 H 0.046(4) 0.291(4) 0.736(5) 0.08(3) Uiso 1 1 d .
C1 C 0.1001(3) 0.3255(2) 0.8504(4) 0.0370(12) Uani 1 1 d .
C2 C 0.0869(3) 0.3740(3) 0.9083(3) 0.0374(12) Uani 1 1 d .
C3 C 0.0242(3) 0.4112(2) 0.8849(3) 0.0336(11) Uani 1 1 d .
C4 C 0.1272(4) 0.3916(3) 0.9903(4) 0.0581(18) Uani 1 1 d .
C5 C 0.2177(2) 0.4001(2) 0.7139(3) 0.0287(10) Uani 1 1 d .
C6 C 0.2342(2) 0.4224(2) 0.7970(3) 0.0282(10) Uani 1 1 d .
C7 C 0.1983(3) 0.4784(2) 0.8062(3) 0.0272(9) Uani 1 1 d .
C8 C 0.1608(2) 0.4917(2) 0.7298(3) 0.0281(10) Uani 1 1 d .
C9 C 0.1724(2) 0.4430(2) 0.6729(3) 0.0279(10) Uani 1 1 d .
C10 C 0.2482(3) 0.3445(3) 0.6757(4) 0.0456(14) Uani 1 1 d .
H10A H 0.2494 0.3130 0.7183 0.068 Uiso 1 1 calc R
H10B H 0.2979 0.3521 0.6553 0.068 Uiso 1 1 calc R
H10C H 0.2172 0.3320 0.6286 0.068 Uiso 1 1 calc R
C11 C 0.2843(3) 0.3934(3) 0.8589(4) 0.0447(14) Uani 1 1 d .
H11A H 0.2845 0.3503 0.8495 0.067 Uiso 1 1 calc R
H11B H 0.2674 0.4018 0.9162 0.067 Uiso 1 1 calc R
H11C H 0.3339 0.4090 0.8516 0.067 Uiso 1 1 calc R
C12 C 0.2059(3) 0.5196(3) 0.8803(4) 0.0448(14) Uani 1 1 d .
H12A H 0.1597 0.5407 0.8893 0.067 Uiso 1 1 calc R
H12B H 0.2449 0.5484 0.8692 0.067 Uiso 1 1 calc R
H12C H 0.2181 0.4965 0.9307 0.067 Uiso 1 1 calc R
C13 C 0.1268(3) 0.5505(2) 0.7107(4) 0.0476(14) Uani 1 1 d .
H13A H 0.0919 0.5460 0.6643 0.071 Uiso 1 1 calc R
H13B H 0.1649 0.5789 0.6945 0.071 Uiso 1 1 calc R
H13C H 0.1011 0.5652 0.7608 0.071 Uiso 1 1 calc R
C14 C 0.1504(3) 0.4406(3) 0.5822(3) 0.0472(15) Uani 1 1 d .
H14A H 0.1119 0.4700 0.5716 0.071 Uiso 1 1 calc R
H14B H 0.1319 0.4008 0.5688 0.071 Uiso 1 1 calc R
H14C H 0.1928 0.4495 0.5467 0.071 Uiso 1 1 calc R
C15 C -0.0802(2) 0.4535(2) 0.6787(3) 0.0266(9) Uani 1 1 d .
C16 C -0.0977(3) 0.4781(2) 0.7585(3) 0.0271(9) Uani 1 1 d .
C17 C -0.1435(2) 0.4369(2) 0.8014(3) 0.0285(10) Uani 1 1 d .
C18 C -0.1549(2) 0.3869(2) 0.7469(3) 0.0285(10) Uani 1 1 d .
C19 C -0.1154(3) 0.3973(2) 0.6703(3) 0.0311(10) Uani 1 1 d .
C20 C -0.0425(3) 0.4851(3) 0.6077(4) 0.0453(14) Uani 1 1 d .
H20A H -0.0079 0.5143 0.6306 0.068 Uiso 1 1 calc R
H20B H -0.0790 0.5056 0.5730 0.068 Uiso 1 1 calc R
H20C H -0.0160 0.4562 0.5731 0.068 Uiso 1 1 calc R
C21 C -0.0766(4) 0.5386(2) 0.7909(4) 0.0465(14) Uani 1 1 d .
H21A H -0.0412 0.5568 0.7523 0.070 Uiso 1 1 calc R
H21B H -0.0546 0.5346 0.8468 0.070 Uiso 1 1 calc R
H21C H -0.1202 0.5638 0.7945 0.070 Uiso 1 1 calc R
C22 C -0.1792(3) 0.4484(3) 0.8850(3) 0.0453(14) Uani 1 1 d .
H22A H -0.2041 0.4123 0.9042 0.068 Uiso 1 1 calc R
H22B H -0.2149 0.4806 0.8792 0.068 Uiso 1 1 calc R
H22C H -0.1418 0.4598 0.9262 0.068 Uiso 1 1 calc R
C23 C -0.2056(3) 0.3357(3) 0.7611(4) 0.0458(14) Uani 1 1 d .
H23A H -0.1842 0.2995 0.7373 0.069 Uiso 1 1 calc R
H23B H -0.2526 0.3439 0.7337 0.069 Uiso 1 1 calc R
H23C H -0.2133 0.3303 0.8217 0.069 Uiso 1 1 calc R
C24 C -0.1182(4) 0.3589(3) 0.5930(4) 0.0541(16) Uani 1 1 d .
H24A H -0.1232 0.3171 0.6098 0.081 Uiso 1 1 calc R
H24B H -0.0730 0.3639 0.5607 0.081 Uiso 1 1 calc R
H24C H -0.1601 0.3705 0.5583 0.081 Uiso 1 1 calc R
C25 C -0.0286(3) 0.2913(2) 1.0410(3) 0.0284(10) Uani 1 1 d .
C26 C 0.0242(3) 0.2498(2) 1.0085(3) 0.0275(9) Uani 1 1 d .
C27 C -0.0092(3) 0.21822(19) 0.9410(3) 0.0268(9) Uani 1 1 d .
C28 C -0.0827(2) 0.23928(18) 0.9323(3) 0.0239(9) Uani 1 1 d .
C29 C -0.0942(3) 0.28459(19) 0.9942(3) 0.0257(9) Uani 1 1 d .
C30 C -0.0193(4) 0.3300(3) 1.1179(3) 0.0469(14) Uani 1 1 d .
H30A H 0.0326 0.3390 1.1260 0.070 Uiso 1 1 calc R
H30B H -0.0382 0.3091 1.1675 0.070 Uiso 1 1 calc R
H30C H -0.0465 0.3672 1.1101 0.070 Uiso 1 1 calc R
C31 C 0.0992(3) 0.2376(3) 1.0432(4) 0.0418(13) Uani 1 1 d .
H31A H 0.1156 0.2718 1.0764 0.063 Uiso 1 1 calc R
H31B H 0.1334 0.2308 0.9967 0.063 Uiso 1 1 calc R
H31C H 0.0975 0.2022 1.0793 0.063 Uiso 1 1 calc R
C32 C 0.0231(3) 0.1679(2) 0.8920(4) 0.0421(13) Uani 1 1 d .
H32A H 0.0019 0.1672 0.8353 0.063 Uiso 1 1 calc R
H32B H 0.0123 0.1302 0.9206 0.063 Uiso 1 1 calc R
H32C H 0.0762 0.1731 0.8880 0.063 Uiso 1 1 calc R
C33 C -0.1390(3) 0.2115(2) 0.8759(3) 0.0352(11) Uani 1 1 d .
H33A H -0.1175 0.2042 0.8203 0.053 Uiso 1 1 calc R
H33B H -0.1808 0.2384 0.8702 0.053 Uiso 1 1 calc R
H33C H -0.1553 0.1738 0.9003 0.053 Uiso 1 1 calc R
C34 C -0.1669(3) 0.3122(2) 1.0171(4) 0.0376(12) Uani 1 1 d .
H34A H -0.1996 0.3109 0.9682 0.056 Uiso 1 1 calc R
H34B H -0.1594 0.3536 1.0342 0.056 Uiso 1 1 calc R
H34C H -0.1889 0.2900 1.0638 0.056 Uiso 1 1 calc R

loop_
_atom_site_aniso_label
_atom_site_aniso_U_11
_atom_site_aniso_U_22
_atom_site_aniso_U_33
_atom_site_aniso_U_23
_atom_site_aniso_U_13
_atom_site_aniso_U_12
Ru1 0.01718(15) 0.02104(16) 0.01887(16) 0.00088(13) 0.00067(12) -0.00060(12)
Ru2 0.01631(16) 0.02471(17) 0.03058(19) 0.00894(14) 0.00008(14) 0.00193(13)
Ru3 0.01776(15) 0.01662(15) 0.02102(16) 0.00060(12) -0.00014(12) -0.00065(12)
B1 0.040(3) 0.036(3) 0.022(2) -0.006(2) 0.007(2) -0.016(2)
C1 0.020(2) 0.035(3) 0.056(3) 0.020(2) 0.008(2) 0.0036(19)
C2 0.033(3) 0.053(3) 0.026(2) 0.016(2) -0.008(2) -0.021(2)
C3 0.037(3) 0.024(2) 0.040(3) 0.000(2) 0.016(2) -0.004(2)
C4 0.058(4) 0.079(5) 0.037(3) 0.004(3) -0.014(3) -0.015(4)
C5 0.018(2) 0.035(2) 0.033(2) -0.004(2) 0.0051(18) -0.0049(18)
C6 0.020(2) 0.037(2) 0.028(2) 0.0015(19) 0.0009(17) -0.0046(18)
C7 0.028(2) 0.029(2) 0.024(2) -0.0023(18) 0.0049(18) -0.0112(19)
C8 0.024(2) 0.029(2) 0.032(2) 0.0071(19) 0.0045(18) -0.0063(18)
C9 0.023(2) 0.040(3) 0.021(2) 0.0018(19) 0.0044(17) -0.0092(19)
C10 0.036(3) 0.046(3) 0.054(4) -0.016(3) 0.008(3) 0.003(2)
C11 0.025(2) 0.063(4) 0.046(3) 0.011(3) -0.006(2) 0.000(2)
C12 0.052(3) 0.046(3) 0.036(3) -0.015(2) 0.007(3) -0.019(3)
C13 0.041(3) 0.031(3) 0.071(4) 0.016(3) 0.004(3) -0.002(2)
C14 0.041(3) 0.076(4) 0.025(3) 0.006(3) 0.003(2) -0.015(3)
C15 0.023(2) 0.029(2) 0.027(2) 0.0055(18) -0.0037(18) 0.0035(18)
C16 0.029(2) 0.025(2) 0.027(2) 0.0002(18) -0.0068(18) 0.0051(18)
C17 0.021(2) 0.039(3) 0.026(2) 0.0007(19) -0.0004(17) 0.0111(19)
C18 0.020(2) 0.028(2) 0.037(3) 0.0079(19) -0.0016(19) 0.0016(18)
C19 0.026(2) 0.029(2) 0.038(3) -0.007(2) -0.001(2) 0.0061(19)
C20 0.041(3) 0.056(3) 0.039(3) 0.022(3) 0.000(2) -0.002(3)
C21 0.054(4) 0.033(3) 0.052(3) -0.008(3) -0.017(3) 0.000(3)
C22 0.037(3) 0.070(4) 0.029(3) 0.003(3) 0.004(2) 0.019(3)
C23 0.027(3) 0.043(3) 0.068(4) 0.010(3) -0.003(3) -0.007(2)
C24 0.062(4) 0.052(4) 0.048(4) -0.023(3) 0.007(3) 0.002(3)
C25 0.037(2) 0.026(2) 0.021(2) 0.0027(17) 0.0026(19) -0.0052(19)
C26 0.029(2) 0.027(2) 0.027(2) 0.0084(18) -0.0018(18) -0.0030(18)
C27 0.028(2) 0.020(2) 0.033(2) 0.0069(18) 0.0059(19) -0.0007(17)
C28 0.026(2) 0.0185(19) 0.027(2) 0.0040(16) 0.0023(17) -0.0029(17)
C29 0.030(2) 0.0198(19) 0.027(2) 0.0049(17) 0.0067(18) -0.0027(17)
C30 0.067(4) 0.046(3) 0.028(3) -0.007(2) 0.001(3) -0.009(3)
C31 0.036(3) 0.046(3) 0.043(3) 0.017(3) -0.012(2) 0.001(2)
C32 0.043(3) 0.031(3) 0.052(3) -0.004(2) 0.010(3) 0.008(2)
C33 0.032(2) 0.030(2) 0.043(3) 0.000(2) -0.004(2) -0.008(2)
C34 0.035(3) 0.036(3) 0.042(3) 0.001(2) 0.016(2) 0.005(2)

loop_
_atom_type_symbol
_atom_type_description
_atom_type_scat_dispersion_real
_atom_type_scat_dispersion_imag
_atom_type_scat_source
C C 0.0033 0.0016 'International Tables Vol C Tables 4.2.6.8 and 6.1.1.4'
H H 0.0000 0.0000 'International Tables Vol C Tables 4.2.6.8 and 6.1.1.4'
B B 0.0013 0.0007 'International Tables Vol C Tables 4.2.6.8 and 6.1.1.4'
Ru Ru -1.2594 0.8363 'International Tables Vol C Tables 4.2.6.8 and 6.1.1.4'

loop_
_geom_angle_atom_site_label_1
_geom_angle_atom_site_label_2
_geom_angle_atom_site_label_3
_geom_angle
C5 Ru1 C6 38.87(17)
C5 Ru1 C1 106.58(18)
C6 Ru1 C1 102.40(18)
C5 Ru1 C7 64.50(17)
C6 Ru1 C7 38.32(18)
C1 Ru1 C7 129.9(2)
C5 Ru1 C9 38.33(18)
C6 Ru1 C9 64.34(17)
C1 Ru1 C9 139.1(2)
C7 Ru1 C9 64.01(17)
C5 Ru1 C2 130.1(2)
C6 Ru1 C2 102.58(18)
C1 Ru1 C2 38.7(2)
C7 Ru1 C2 106.98(18)
C9 Ru1 C2 166.86(18)
C5 Ru1 C8 64.18(18)
C6 Ru1 C8 64.00(18)
C1 Ru1 C8 166.33(18)
C7 Ru1 C8 38.02(17)
C9 Ru1 C8 38.21(18)
C2 Ru1 C8 139.0(2)
C5 Ru1 C3 167.56(19)
C6 Ru1 C3 131.10(19)
C1 Ru1 C3 65.50(18)
C7 Ru1 C3 112.33(17)
C9 Ru1 C3 152.83(18)
C2 Ru1 C3 37.8(2)
C8 Ru1 C3 121.56(17)
C5 Ru1 B1 110.46(19)
C6 Ru1 B1 131.1(2)
C1 Ru1 B1 39.6(2)
C7 Ru1 B1 168.3(2)
C9 Ru1 B1 119.36(18)
C2 Ru1 B1 67.49(19)
C8 Ru1 B1 151.18(19)
C3 Ru1 B1 70.15(18)
C5 Ru1 Ru2 144.46(13)
C6 Ru1 Ru2 176.67(13)
C1 Ru1 Ru2 76.91(12)
C7 Ru1 Ru2 140.10(13)
C9 Ru1 Ru2 118.32(12)
C2 Ru1 Ru2 74.80(13)
C8 Ru1 Ru2 116.58(12)
C3 Ru1 Ru2 45.61(14)
B1 Ru1 Ru2 50.02(16)
C3 Ru2 C17 105.83(18)
C3 Ru2 C16 103.84(18)
C17 Ru2 C16 37.80(18)
C3 Ru2 C18 137.10(19)
C17 Ru2 C18 37.94(18)
C16 Ru2 C18 63.00(17)
C3 Ru2 C15 132.18(18)
C17 Ru2 C15 62.84(17)
C16 Ru2 C15 37.46(17)
C18 Ru2 C15 62.49(17)
C3 Ru2 C19 166.61(18)
C17 Ru2 C19 63.19(17)
C16 Ru2 C19 62.83(17)
C18 Ru2 C19 37.57(18)
C15 Ru2 C19 37.28(17)
C3 Ru2 B1 77.3(2)
C17 Ru2 B1 158.04(19)
C16 Ru2 B1 163.76(19)
C18 Ru2 B1 127.04(19)
C15 Ru2 B1 131.23(19)
C19 Ru2 B1 115.87(18)
C3 Ru2 Ru1 53.74(13)
C17 Ru2 Ru1 145.36(14)
C16 Ru2 Ru1 113.67(13)
C18 Ru2 Ru1 168.40(13)
C15 Ru2 Ru1 107.70(12)
C19 Ru2 Ru1 130.85(13)
B1 Ru2 Ru1 53.62(14)
C3 Ru2 Ru3 53.97(13)
C17 Ru2 Ru3 110.48(13)
C16 Ru2 Ru3 140.30(12)
C18 Ru2 Ru3 108.52(12)
C15 Ru2 Ru3 171.02(12)
C19 Ru2 Ru3 135.29(13)
B1 Ru2 Ru3 53.18(14)
Ru1 Ru2 Ru3 81.216(13)
C1 Ru3 C27 105.70(18)
C1 Ru3 C26 100.73(18)
C27 Ru3 C26 38.39(18)
C1 Ru3 C25 128.3(2)
C27 Ru3 C25 64.29(17)
C26 Ru3 C25 38.55(18)
C1 Ru3 C28 139.04(19)
C27 Ru3 C28 38.40(16)
C26 Ru3 C28 64.05(17)
C25 Ru3 C28 63.71(17)
C1 Ru3 C2 38.8(2)
C27 Ru3 C2 130.5(2)
C26 Ru3 C2 103.02(18)
C25 Ru3 C2 106.98(18)
C28 Ru3 C2 167.05(18)
C1 Ru3 C29 164.48(18)
C27 Ru3 C29 64.09(17)
C26 Ru3 C29 63.91(17)
C25 Ru3 C29 37.76(17)
C28 Ru3 C29 38.09(16)
C2 Ru3 C29 138.60(19)
C1 Ru3 C3 65.53(18)
C27 Ru3 C3 168.10(19)
C26 Ru3 C3 132.73(19)
C25 Ru3 C3 113.94(18)
C28 Ru3 C3 152.83(17)
C2 Ru3 C3 37.7(2)
C29 Ru3 C3 122.51(16)
C1 Ru3 B1 39.9(2)
C27 Ru3 B1 108.73(19)
C26 Ru3 B1 128.6(2)
C25 Ru3 B1 166.2(2)
C28 Ru3 B1 119.10(18)
C2 Ru3 B1 67.67(19)
C29 Ru3 B1 152.10(19)
C3 Ru3 B1 70.22(19)
C1 Ru3 Ru2 77.05(13)
C27 Ru3 Ru2 142.96(13)
C26 Ru3 Ru2 177.57(12)
C25 Ru3 Ru2 142.51(13)
C28 Ru3 Ru2 118.27(12)
C2 Ru3 Ru2 74.65(13)
C29 Ru3 Ru2 118.28(12)
C3 Ru3 Ru2 45.52(14)
B1 Ru3 Ru2 50.05(16)
C1 B1 Ru2 112.1(4)
C1 B1 Ru3 63.8(3)
Ru2 B1 Ru3 76.77(18)
C1 B1 Ru1 63.9(3)
Ru2 B1 Ru1 76.36(19)
Ru3 B1 Ru1 104.1(2)
C2 C1 B1 115.1(4)
C2 C1 Ru3 71.7(3)
B1 C1 Ru3 76.3(3)
C2 C1 Ru1 71.0(3)
B1 C1 Ru1 76.4(3)
Ru3 C1 Ru1 117.2(2)
C1 C2 C3 113.5(4)
C1 C2 C4 130.5(5)
C3 C2 C4 116.0(5)
C1 C2 Ru1 70.3(3)
C3 C2 Ru1 76.2(3)
C4 C2 Ru1 122.8(4)
C1 C2 Ru3 69.5(3)
C3 C2 Ru3 76.5(3)
C4 C2 Ru3 121.6(4)
Ru1 C2 Ru3 115.6(2)
C2 C3 Ru2 122.1(4)
C2 C3 Ru1 66.0(3)
Ru2 C3 Ru1 80.65(17)
C2 C3 Ru3 65.9(3)
Ru2 C3 Ru3 80.51(17)
Ru1 C3 Ru3 105.34(19)
C9 C5 C6 107.5(4)
C9 C5 C10 126.6(5)
C6 C5 C10 125.7(5)
C9 C5 Ru1 71.3(2)
C6 C5 Ru1 70.6(3)
C10 C5 Ru1 127.4(4)
C7 C6 C5 107.8(4)
C7 C6 C11 126.8(5)
C5 C6 C11 125.3(5)
C7 C6 Ru1 71.1(3)
C5 C6 Ru1 70.5(2)
C11 C6 Ru1 127.2(3)
C8 C7 C6 108.5(4)
C8 C7 C12 125.6(5)
C6 C7 C12 125.5(5)
C8 C7 Ru1 71.8(3)
C6 C7 Ru1 70.6(2)
C12 C7 Ru1 128.6(3)
C7 C8 C9 107.8(4)
C7 C8 C13 124.0(5)
C9 C8 C13 127.5(5)
C7 C8 Ru1 70.2(2)
C9 C8 Ru1 70.3(3)
C13 C8 Ru1 132.5(3)
C5 C9 C8 108.3(4)
C5 C9 C14 124.7(5)
C8 C9 C14 126.5(5)
C5 C9 Ru1 70.4(3)
C8 C9 Ru1 71.5(2)
C14 C9 Ru1 130.3(3)
C16 C15 C19 109.1(4)
C16 C15 C20 126.1(5)
C19 C15 C20 123.9(5)
C16 C15 Ru2 70.9(3)
C19 C15 Ru2 72.3(3)
C20 C15 Ru2 131.5(3)
C15 C16 C17 107.8(4)
C15 C16 C21 126.9(5)
C17 C16 C21 125.2(5)
C15 C16 Ru2 71.7(3)
C17 C16 Ru2 70.6(3)
C21 C16 Ru2 126.3(3)
C16 C17 C18 107.9(4)
C16 C17 C22 124.5(5)
C18 C17 C22 127.3(5)
C16 C17 Ru2 71.6(3)
C18 C17 Ru2 71.9(3)
C22 C17 Ru2 127.1(3)
C17 C18 C19 108.2(4)
C17 C18 C23 127.0(5)
C19 C18 C23 124.4(5)
C17 C18 Ru2 70.1(3)
C19 C18 Ru2 72.2(3)
C23 C18 Ru2 128.8(3)
C15 C19 C18 107.0(4)
C15 C19 C24 127.1(5)
C18 C19 C24 125.6(5)
C15 C19 Ru2 70.4(3)
C18 C19 Ru2 70.2(3)
C24 C19 Ru2 129.4(4)
C29 C25 C26 108.1(4)
C29 C25 C30 125.4(5)
C26 C25 C30 126.1(5)
C29 C25 Ru3 71.8(3)
C26 C25 Ru3 70.2(3)
C30 C25 Ru3 129.2(3)
C27 C26 C25 107.8(4)
C27 C26 C31 125.2(5)
C25 C26 C31 126.8(5)
C27 C26 Ru3 70.5(2)
C25 C26 Ru3 71.3(3)
C31 C26 Ru3 127.5(3)
C26 C27 C28 108.1(4)
C26 C27 C32 126.9(5)
C28 C27 C32 124.8(5)
C26 C27 Ru3 71.1(2)
C28 C27 Ru3 71.8(2)
C32 C27 Ru3 127.0(3)
C27 C28 C29 107.9(4)
C27 C28 C33 124.3(4)
C29 C28 C33 127.3(4)
C27 C28 Ru3 69.8(2)
C29 C28 Ru3 71.4(2)
C33 C28 Ru3 130.9(3)
C25 C29 C28 108.1(4)
C25 C29 C34 125.1(4)
C28 C29 C34 125.9(4)
C25 C29 Ru3 70.5(3)
C28 C29 Ru3 70.5(2)
C34 C29 Ru3 133.2(3)

loop_
_geom_bond_atom_site_label_1
_geom_bond_atom_site_label_2
_geom_bond_distance
Ru1 C5 2.171(4)
Ru1 C6 2.172(4)
Ru1 C1 2.176(5)
Ru1 C7 2.177(4)
Ru1 C9 2.183(4)
Ru1 C2 2.185(5)
Ru1 C8 2.199(4)
Ru1 C3 2.323(5)
Ru1 B1 2.355(6)
Ru1 Ru2 2.8425(5)
Ru2 C3 2.059(6)
Ru2 C17 2.192(4)
Ru2 C16 2.205(4)
Ru2 C18 2.215(4)
Ru2 C15 2.216(4)
Ru2 C19 2.241(5)
Ru2 B1 2.241(7)
Ru2 Ru3 2.8460(5)
Ru3 C1 2.162(5)
Ru3 C27 2.162(4)
Ru3 C26 2.169(4)
Ru3 C25 2.184(4)
Ru3 C28 2.189(4)
Ru3 C2 2.190(5)
Ru3 C29 2.200(4)
Ru3 C3 2.333(5)
Ru3 B1 2.340(5)
B1 C1 1.545(8)
C1 C2 1.447(8)
C2 C3 1.467(8)
C2 C4 1.547(8)
C5 C9 1.429(7)
C5 C6 1.445(7)
C5 C10 1.496(7)
C6 C7 1.428(7)
C6 C11 1.494(7)
C7 C8 1.426(7)
C7 C12 1.504(7)
C8 C9 1.434(7)
C8 C13 1.493(7)
C9 C14 1.498(7)
C15 C16 1.420(6)
C15 C19 1.425(7)
C15 C20 1.501(7)
C16 C17 1.424(7)
C16 C21 1.504(7)
C17 C18 1.433(7)
C17 C22 1.502(7)
C18 C19 1.435(7)
C18 C23 1.495(7)
C19 C24 1.502(7)
C25 C29 1.419(7)
C25 C26 1.437(7)
C25 C30 1.511(7)
C26 C27 1.424(7)
C26 C31 1.503(7)
C27 C28 1.431(6)
C27 C32 1.495(7)
C28 C29 1.432(6)
C28 C33 1.500(6)
C29 C34 1.512(6)

loop_
_geom_torsion_atom_site_label_1
_geom_torsion_atom_site_label_2
_geom_torsion_atom_site_label_3
_geom_torsion_atom_site_label_4
_geom_torsion
C5 Ru1 Ru2 C3 168.7(3)
C6 Ru1 Ru2 C3 -10(2)
C1 Ru1 Ru2 C3 68.4(2)
C7 Ru1 Ru2 C3 -70.0(2)
C9 Ru1 Ru2 C3 -152.5(2)
C2 Ru1 Ru2 C3 28.4(2)
C8 Ru1 Ru2 C3 -109.2(2)
B1 Ru1 Ru2 C3 101.6(2)
C5 Ru1 Ru2 C17 -129.1(3)
C6 Ru1 Ru2 C17 52(2)
C1 Ru1 Ru2 C17 130.6(3)
C7 Ru1 Ru2 C17 -7.8(3)
C9 Ru1 Ru2 C17 -90.3(3)
C2 Ru1 Ru2 C17 90.6(3)
C8 Ru1 Ru2 C17 -47.0(3)
C3 Ru1 Ru2 C17 62.2(3)
B1 Ru1 Ru2 C17 163.8(3)
C5 Ru1 Ru2 C16 -101.2(3)
C6 Ru1 Ru2 C16 80(2)
C1 Ru1 Ru2 C16 158.5(2)
C7 Ru1 Ru2 C16 20.1(2)
C9 Ru1 Ru2 C16 -62.3(2)
C2 Ru1 Ru2 C16 118.6(2)
C8 Ru1 Ru2 C16 -19.08(19)
C3 Ru1 Ru2 C16 90.1(2)
B1 Ru1 Ru2 C16 -168.3(2)
C5 Ru1 Ru2 C18 -30.4(7)
C6 Ru1 Ru2 C18 151(2)
C1 Ru1 Ru2 C18 -130.7(6)
C7 Ru1 Ru2 C18 90.9(6)
C9 Ru1 Ru2 C18 8.4(6)
C2 Ru1 Ru2 C18 -170.7(6)
C8 Ru1 Ru2 C18 51.7(6)
C3 Ru1 Ru2 C18 160.9(6)
B1 Ru1 Ru2 C18 -97.5(6)
C5 Ru1 Ru2 C15 -61.5(3)
C6 Ru1 Ru2 C15 120(2)
C1 Ru1 Ru2 C15 -161.8(2)
C7 Ru1 Ru2 C15 59.8(2)
C9 Ru1 Ru2 C15 -22.7(2)
C2 Ru1 Ru2 C15 158.2(2)
C8 Ru1 Ru2 C15 20.58(19)
C3 Ru1 Ru2 C15 129.8(2)
B1 Ru1 Ru2 C15 -128.6(2)
C5 Ru1 Ru2 C19 -27.4(3)
C6 Ru1 Ru2 C19 154(2)
C1 Ru1 Ru2 C19 -127.7(2)
C7 Ru1 Ru2 C19 93.9(2)
C9 Ru1 Ru2 C19 11.4(2)
C2 Ru1 Ru2 C19 -167.7(2)
C8 Ru1 Ru2 C19 54.7(2)
C3 Ru1 Ru2 C19 163.9(2)
B1 Ru1 Ru2 C19 -94.5(2)
C5 Ru1 Ru2 B1 67.1(3)
C6 Ru1 Ru2 B1 -112(2)
C1 Ru1 Ru2 B1 -33.2(2)
C7 Ru1 Ru2 B1 -171.6(3)
C9 Ru1 Ru2 B1 106.0(2)
C2 Ru1 Ru2 B1 -73.1(2)
C8 Ru1 Ru2 B1 149.2(2)
C3 Ru1 Ru2 B1 -101.6(2)
C5 Ru1 Ru2 Ru3 117.3(2)
C6 Ru1 Ru2 Ru3 -61(2)
C1 Ru1 Ru2 Ru3 17.06(17)
C7 Ru1 Ru2 Ru3 -121.34(19)
C9 Ru1 Ru2 Ru3 156.21(15)
C2 Ru1 Ru2 Ru3 -22.89(17)
C8 Ru1 Ru2 Ru3 -160.55(14)
C3 Ru1 Ru2 Ru3 -51.33(16)
B1 Ru1 Ru2 Ru3 50.25(17)
C3 Ru2 Ru3 C1 -68.3(2)
C17 Ru2 Ru3 C1 -163.4(2)
C16 Ru2 Ru3 C1 -133.9(3)
C18 Ru2 Ru3 C1 156.3(2)
C15 Ru2 Ru3 C1 155.9(8)
C19 Ru2 Ru3 C1 124.5(2)
B1 Ru2 Ru3 C1 33.5(2)
Ru1 Ru2 Ru3 C1 -17.17(17)
C3 Ru2 Ru3 C27 -167.3(3)
C17 Ru2 Ru3 C27 97.6(2)
C16 Ru2 Ru3 C27 127.1(3)
C18 Ru2 Ru3 C27 57.4(2)
C15 Ru2 Ru3 C27 56.9(8)
C19 Ru2 Ru3 C27 25.5(3)
B1 Ru2 Ru3 C27 -65.5(3)
Ru1 Ru2 Ru3 C27 -116.2(2)
C3 Ru2 Ru3 C26 -45(3)
C17 Ru2 Ru3 C26 -140(3)
C16 Ru2 Ru3 C26 -110(3)
C18 Ru2 Ru3 C26 180(100)
C15 Ru2 Ru3 C26 180(100)
C19 Ru2 Ru3 C26 148(3)
B1 Ru2 Ru3 C26 57(3)
Ru1 Ru2 Ru3 C26 6(3)
C3 Ru2 Ru3 C25 69.8(3)
C17 Ru2 Ru3 C25 -25.3(3)
C16 Ru2 Ru3 C25 4.2(3)
C18 Ru2 Ru3 C25 -65.6(2)
C15 Ru2 Ru3 C25 -66.0(8)
C19 Ru2 Ru3 C25 -97.4(3)
B1 Ru2 Ru3 C25 171.5(3)
Ru1 Ru2 Ru3 C25 120.9(2)
C3 Ru2 Ru3 C28 152.6(2)
C17 Ru2 Ru3 C28 57.51(19)
C16 Ru2 Ru3 C28 87.0(2)
C18 Ru2 Ru3 C28 17.22(19)
C15 Ru2 Ru3 C28 16.8(8)
C19 Ru2 Ru3 C28 -14.6(2)
B1 Ru2 Ru3 C28 -105.7(2)
Ru1 Ru2 Ru3 C28 -156.29(13)
C3 Ru2 Ru3 C2 -28.3(2)
C17 Ru2 Ru3 C2 -123.3(2)
C16 Ru2 Ru3 C2 -93.9(3)
C18 Ru2 Ru3 C2 -163.6(2)
C15 Ru2 Ru3 C2 -164.0(8)
C19 Ru2 Ru3 C2 164.5(2)
B1 Ru2 Ru3 C2 73.5(2)
Ru1 Ru2 Ru3 C2 22.85(17)
C3 Ru2 Ru3 C29 109.1(2)
C17 Ru2 Ru3 C29 14.0(2)
C16 Ru2 Ru3 C29 43.5(2)
C18 Ru2 Ru3 C29 -26.3(2)
C15 Ru2 Ru3 C29 -26.7(8)
C19 Ru2 Ru3 C29 -58.1(2)
B1 Ru2 Ru3 C29 -149.1(2)
Ru1 Ru2 Ru3 C29 160.21(14)
C17 Ru2 Ru3 C3 -95.1(2)
C16 Ru2 Ru3 C3 -65.6(3)
C18 Ru2 Ru3 C3 -135.4(2)
C15 Ru2 Ru3 C3 -135.8(8)
C19 Ru2 Ru3 C3 -167.2(2)
B1 Ru2 Ru3 C3 101.8(2)
Ru1 Ru2 Ru3 C3 51.12(17)
C3 Ru2 Ru3 B1 -101.8(2)
C17 Ru2 Ru3 B1 163.2(2)
C16 Ru2 Ru3 B1 -167.4(3)
C18 Ru2 Ru3 B1 122.9(2)
C15 Ru2 Ru3 B1 122.5(8)
C19 Ru2 Ru3 B1 91.1(2)
Ru1 Ru2 Ru3 B1 -50.64(18)
C3 Ru2 B1 C1 0.0(3)
C17 Ru2 B1 C1 -100.7(6)
C16 Ru2 B1 C1 95.8(7)
C18 Ru2 B1 C1 -140.3(3)
C15 Ru2 B1 C1 135.9(3)
C19 Ru2 B1 C1 177.2(3)
Ru1 Ru2 B1 C1 54.1(3)
Ru3 Ru2 B1 C1 -54.2(3)
C3 Ru2 B1 Ru3 54.26(16)
C17 Ru2 B1 Ru3 -46.5(5)
C16 Ru2 B1 Ru3 150.0(6)
C18 Ru2 B1 Ru3 -86.1(2)
C15 Ru2 B1 Ru3 -169.91(16)
C19 Ru2 B1 Ru3 -128.58(17)
Ru1 Ru2 B1 Ru3 108.35(17)
C3 Ru2 B1 Ru1 -54.08(16)
C17 Ru2 B1 Ru1 -154.9(4)
C16 Ru2 B1 Ru1 41.7(7)
C18 Ru2 B1 Ru1 165.54(16)
C15 Ru2 B1 Ru1 81.7(2)
C19 Ru2 B1 Ru1 123.07(17)
Ru3 Ru2 B1 Ru1 -108.35(17)
C27 Ru3 B1 C1 -92.3(3)
C26 Ru3 B1 C1 -54.3(4)
C25 Ru3 B1 C1 -34.9(9)
C28 Ru3 B1 C1 -133.0(3)
C2 Ru3 B1 C1 34.8(3)
C29 Ru3 B1 C1 -162.1(4)
C3 Ru3 B1 C1 75.2(3)
Ru2 Ru3 B1 C1 123.1(3)
C1 Ru3 B1 Ru2 -123.1(3)
C27 Ru3 B1 Ru2 144.63(16)
C26 Ru3 B1 Ru2 -177.39(16)
C25 Ru3 B1 Ru2 -158.0(7)
C28 Ru3 B1 Ru2 103.95(18)
C2 Ru3 B1 Ru2 -88.3(2)
C29 Ru3 B1 Ru2 74.9(4)
C3 Ru3 B1 Ru2 -47.92(17)
C1 Ru3 B1 Ru1 -51.1(3)
C27 Ru3 B1 Ru1 -143.4(2)
C26 Ru3 B1 Ru1 -105.4(3)
C25 Ru3 B1 Ru1 -86.0(8)
C28 Ru3 B1 Ru1 175.96(18)
C2 Ru3 B1 Ru1 -16.3(2)
C29 Ru3 B1 Ru1 146.9(3)
C3 Ru3 B1 Ru1 24.1(2)
Ru2 Ru3 B1 Ru1 72.0(2)
C5 Ru1 B1 C1 91.6(3)
C6 Ru1 B1 C1 52.6(4)
C7 Ru1 B1 C1 29.2(10)
C9 Ru1 B1 C1 132.9(3)
C2 Ru1 B1 C1 -34.6(3)
C8 Ru1 B1 C1 164.9(4)
C3 Ru1 B1 C1 -75.2(3)
Ru2 Ru1 B1 C1 -123.3(3)
C5 Ru1 B1 Ru2 -145.14(16)
C6 Ru1 B1 Ru2 175.89(17)
C1 Ru1 B1 Ru2 123.3(3)
C7 Ru1 B1 Ru2 152.5(8)
C9 Ru1 B1 Ru2 -103.80(19)
C2 Ru1 B1 Ru2 88.7(2)
C8 Ru1 B1 Ru2 -71.8(4)
C3 Ru1 B1 Ru2 48.10(17)
C5 Ru1 B1 Ru3 142.5(2)
C6 Ru1 B1 Ru3 103.6(3)
C1 Ru1 B1 Ru3 51.0(3)
C7 Ru1 B1 Ru3 80.2(9)
C9 Ru1 B1 Ru3 -176.12(19)
C2 Ru1 B1 Ru3 16.4(2)
C8 Ru1 B1 Ru3 -144.1(3)
C3 Ru1 B1 Ru3 -24.2(2)
Ru2 Ru1 B1 Ru3 -72.3(2)
Ru2 B1 C1 C2 -0.2(5)
Ru3 B1 C1 C2 -61.8(4)
Ru1 B1 C1 C2 61.1(4)
Ru2 B1 C1 Ru3 61.7(3)
Ru1 B1 C1 Ru3 122.9(2)
Ru2 B1 C1 Ru1 -61.2(3)
Ru3 B1 C1 Ru1 -122.9(2)
C27 Ru3 C1 C2 -136.6(3)
C26 Ru3 C1 C2 -97.5(3)
C25 Ru3 C1 C2 -67.3(3)
C28 Ru3 C1 C2 -160.0(3)
C29 Ru3 C1 C2 -89.8(7)
C3 Ru3 C1 C2 34.8(3)
B1 Ru3 C1 C2 122.8(4)
Ru2 Ru3 C1 C2 81.5(3)
C27 Ru3 C1 B1 100.6(3)
C26 Ru3 C1 B1 139.8(3)
C25 Ru3 C1 B1 170.0(3)
C28 Ru3 C1 B1 77.2(4)
C2 Ru3 C1 B1 -122.8(4)
C29 Ru3 C1 B1 147.4(7)
C3 Ru3 C1 B1 -88.0(3)
Ru2 Ru3 C1 B1 -41.2(3)
C27 Ru3 C1 Ru1 167.2(3)
C26 Ru3 C1 Ru1 -153.6(3)
C25 Ru3 C1 Ru1 -123.4(3)
C28 Ru3 C1 Ru1 143.8(2)
C2 Ru3 C1 Ru1 -56.2(3)
C29 Ru3 C1 Ru1 -146.0(6)
C3 Ru3 C1 Ru1 -21.4(3)
B1 Ru3 C1 Ru1 66.6(3)
Ru2 Ru3 C1 Ru1 25.4(2)
C5 Ru1 C1 C2 134.7(3)
C6 Ru1 C1 C2 94.7(3)
C7 Ru1 C1 C2 64.4(3)
C9 Ru1 C1 C2 159.7(3)
C8 Ru1 C1 C2 89.0(9)
C3 Ru1 C1 C2 -35.0(3)
B1 Ru1 C1 C2 -123.0(4)
Ru2 Ru1 C1 C2 -81.9(3)
C5 Ru1 C1 B1 -102.2(3)
C6 Ru1 C1 B1 -142.2(3)
C7 Ru1 C1 B1 -172.6(3)
C9 Ru1 C1 B1 -77.3(4)
C2 Ru1 C1 B1 123.0(4)
C8 Ru1 C1 B1 -148.0(8)
C3 Ru1 C1 B1 88.0(3)
Ru2 Ru1 C1 B1 41.1(3)
C5 Ru1 C1 Ru3 -168.8(3)
C6 Ru1 C1 Ru3 151.2(3)
C7 Ru1 C1 Ru3 120.9(3)
C9 Ru1 C1 Ru3 -143.8(2)
C2 Ru1 C1 Ru3 56.5(3)
C8 Ru1 C1 Ru3 145.5(7)
C3 Ru1 C1 Ru3 21.5(3)
B1 Ru1 C1 Ru3 -66.5(3)
Ru2 Ru1 C1 Ru3 -25.4(2)
B1 C1 C2 C3 0.2(6)
Ru3 C1 C2 C3 -64.2(4)
Ru1 C1 C2 C3 64.4(3)
B1 C1 C2 C4 179.0(5)
Ru3 C1 C2 C4 114.6(6)
Ru1 C1 C2 C4 -116.8(6)
B1 C1 C2 Ru1 -64.1(4)
Ru3 C1 C2 Ru1 -128.60(18)
B1 C1 C2 Ru3 64.5(4)
Ru1 C1 C2 Ru3 128.60(18)
C5 Ru1 C2 C1 -63.0(3)
C6 Ru1 C2 C1 -94.2(3)
C7 Ru1 C2 C1 -133.6(3)
C9 Ru1 C2 C1 -88.6(9)
C8 Ru1 C2 C1 -158.9(3)
C3 Ru1 C2 C1 121.6(4)
B1 Ru1 C2 C1 35.4(3)
Ru2 Ru1 C2 C1 87.9(3)
C5 Ru1 C2 C3 175.4(3)
C6 Ru1 C2 C3 144.2(3)
C1 Ru1 C2 C3 -121.6(4)
C7 Ru1 C2 C3 104.7(3)
C9 Ru1 C2 C3 149.8(8)
C8 Ru1 C2 C3 79.5(4)
B1 Ru1 C2 C3 -86.2(3)
Ru2 Ru1 C2 C3 -33.7(3)
C5 Ru1 C2 C4 63.1(6)
C6 Ru1 C2 C4 31.9(6)
C1 Ru1 C2 C4 126.1(6)
C7 Ru1 C2 C4 -7.5(6)
C9 Ru1 C2 C4 37.5(12)
C8 Ru1 C2 C4 -32.7(7)
C3 Ru1 C2 C4 -112.3(7)
B1 Ru1 C2 C4 161.5(6)
Ru2 Ru1 C2 C4 -146.0(5)
C5 Ru1 C2 Ru3 -117.3(3)
C6 Ru1 C2 Ru3 -148.5(3)
C1 Ru1 C2 Ru3 -54.3(3)
C7 Ru1 C2 Ru3 172.1(2)
C9 Ru1 C2 Ru3 -142.9(7)
C8 Ru1 C2 Ru3 146.9(2)
C3 Ru1 C2 Ru3 67.3(3)
B1 Ru1 C2 Ru3 -18.9(3)
Ru2 Ru1 C2 Ru3 33.6(2)
C27 Ru3 C2 C1 60.4(4)
C26 Ru3 C2 C1 91.0(3)
C25 Ru3 C2 C1 130.8(3)
C28 Ru3 C2 C1 88.4(9)
C29 Ru3 C2 C1 156.1(3)
C3 Ru3 C2 C1 -121.9(4)
B1 Ru3 C2 C1 -35.7(3)
Ru2 Ru3 C2 C1 -88.3(3)
C1 Ru3 C2 C3 121.9(4)
C27 Ru3 C2 C3 -177.8(3)
C26 Ru3 C2 C3 -147.1(3)
C25 Ru3 C2 C3 -107.4(3)
C28 Ru3 C2 C3 -149.8(8)
C29 Ru3 C2 C3 -82.0(4)
B1 Ru3 C2 C3 86.2(3)
Ru2 Ru3 C2 C3 33.6(3)
C1 Ru3 C2 C4 -125.7(6)
C27 Ru3 C2 C4 -65.3(6)
C26 Ru3 C2 C4 -34.7(6)
C25 Ru3 C2 C4 5.1(6)
C28 Ru3 C2 C4 -37.4(12)
C29 Ru3 C2 C4 30.4(7)
C3 Ru3 C2 C4 112.4(6)
B1 Ru3 C2 C4 -161.4(6)
Ru2 Ru3 C2 C4 146.0(5)
C1 Ru3 C2 Ru1 54.7(3)
C27 Ru3 C2 Ru1 115.1(3)
C26 Ru3 C2 Ru1 145.7(3)
C25 Ru3 C2 Ru1 -174.6(2)
C28 Ru3 C2 Ru1 143.0(7)
C29 Ru3 C2 Ru1 -149.2(2)
C3 Ru3 C2 Ru1 -67.2(3)
B1 Ru3 C2 Ru1 19.0(3)
Ru2 Ru3 C2 Ru1 -33.6(2)
C1 C2 C3 Ru2 -0.2(6)
C4 C2 C3 Ru2 -179.2(4)
Ru1 C2 C3 Ru2 60.7(3)
Ru3 C2 C3 Ru2 -60.4(3)
C1 C2 C3 Ru1 -61.0(3)
C4 C2 C3 Ru1 120.1(4)
Ru3 C2 C3 Ru1 -121.14(19)
C1 C2 C3 Ru3 60.2(3)
C4 C2 C3 Ru3 -118.8(4)
Ru1 C2 C3 Ru3 121.14(19)
C17 Ru2 C3 C2 157.6(4)
C16 Ru2 C3 C2 -163.2(4)
C18 Ru2 C3 C2 131.7(4)
C15 Ru2 C3 C2 -134.9(4)
C19 Ru2 C3 C2 -168.8(7)
B1 Ru2 C3 C2 0.1(4)
Ru1 Ru2 C3 C2 -53.9(3)
Ru3 Ru2 C3 C2 53.6(3)
C17 Ru2 C3 Ru1 -148.49(15)
C16 Ru2 C3 Ru1 -109.39(16)
C18 Ru2 C3 Ru1 -174.45(18)
C15 Ru2 C3 Ru1 -81.0(2)
C19 Ru2 C3 Ru1 -114.9(8)
B1 Ru2 C3 Ru1 53.96(16)
Ru3 Ru2 C3 Ru1 107.42(16)
C17 Ru2 C3 Ru3 104.09(17)
C16 Ru2 C3 Ru3 143.19(15)
C18 Ru2 C3 Ru3 78.1(3)
C15 Ru2 C3 Ru3 171.55(17)
C19 Ru2 C3 Ru3 137.6(7)
B1 Ru2 C3 Ru3 -53.46(17)
Ru1 Ru2 C3 Ru3 -107.42(16)
C5 Ru1 C3 C2 -16.6(9)
C6 Ru1 C3 C2 -49.3(4)
C1 Ru1 C3 C2 35.9(3)
C7 Ru1 C3 C2 -89.2(3)
C9 Ru1 C3 C2 -165.5(4)
C8 Ru1 C3 C2 -130.9(3)
B1 Ru1 C3 C2 78.5(3)
Ru2 Ru1 C3 C2 131.5(3)
C5 Ru1 C3 Ru2 -148.0(7)
C6 Ru1 C3 Ru2 179.23(17)
C1 Ru1 C3 Ru2 -95.6(2)
C7 Ru1 C3 Ru2 139.33(16)
C9 Ru1 C3 Ru2 63.0(4)
C2 Ru1 C3 Ru2 -131.5(3)
C8 Ru1 C3 Ru2 97.7(2)
B1 Ru1 C3 Ru2 -52.95(19)
C5 Ru1 C3 Ru3 -70.6(9)
C6 Ru1 C3 Ru3 -103.4(3)
C1 Ru1 C3 Ru3 -18.2(2)
C7 Ru1 C3 Ru3 -143.3(2)
C9 Ru1 C3 Ru3 140.4(3)
C2 Ru1 C3 Ru3 -54.1(3)
C8 Ru1 C3 Ru3 175.06(18)
B1 Ru1 C3 Ru3 24.4(2)
Ru2 Ru1 C3 Ru3 77.39(19)
C1 Ru3 C3 C2 -35.8(3)
C27 Ru3 C3 C2 8.3(10)
C26 Ru3 C3 C2 46.0(4)
C25 Ru3 C3 C2 87.0(3)
C28 Ru3 C3 C2 165.7(4)
C29 Ru3 C3 C2 129.0(3)
B1 Ru3 C3 C2 -78.8(3)
Ru2 Ru3 C3 C2 -131.7(3)
C1 Ru3 C3 Ru2 95.8(2)
C27 Ru3 C3 Ru2 139.9(8)
C26 Ru3 C3 Ru2 177.68(17)
C25 Ru3 C3 Ru2 -141.33(17)
C28 Ru3 C3 Ru2 -62.6(4)
C2 Ru3 C3 Ru2 131.7(3)
C29 Ru3 C3 Ru2 -99.3(2)
B1 Ru3 C3 Ru2 52.90(19)
C1 Ru3 C3 Ru1 18.4(2)
C27 Ru3 C3 Ru1 62.5(9)
C26 Ru3 C3 Ru1 100.2(3)
C25 Ru3 C3 Ru1 141.2(2)
C28 Ru3 C3 Ru1 -140.1(3)
C2 Ru3 C3 Ru1 54.2(3)
C29 Ru3 C3 Ru1 -176.78(18)
B1 Ru3 C3 Ru1 -24.6(2)
Ru2 Ru3 C3 Ru1 -77.49(19)
C6 Ru1 C5 C9 -117.2(4)
C1 Ru1 C5 C9 153.5(3)
C7 Ru1 C5 C9 -79.7(3)
C2 Ru1 C5 C9 -170.9(3)
C8 Ru1 C5 C9 -37.3(3)
C3 Ru1 C5 C9 -157.7(7)
B1 Ru1 C5 C9 111.8(3)
Ru2 Ru1 C5 C9 63.0(3)
C1 Ru1 C5 C6 -89.3(3)
C7 Ru1 C5 C6 37.5(3)
C9 Ru1 C5 C6 117.2(4)
C2 Ru1 C5 C6 -53.7(4)
C8 Ru1 C5 C6 79.9(3)
C3 Ru1 C5 C6 -40.5(9)
B1 Ru1 C5 C6 -131.0(3)
Ru2 Ru1 C5 C6 -179.9(2)
C6 Ru1 C5 C10 120.6(6)
C1 Ru1 C5 C10 31.3(5)
C7 Ru1 C5 C10 158.1(5)
C9 Ru1 C5 C10 -122.2(6)
C2 Ru1 C5 C10 66.9(5)
C8 Ru1 C5 C10 -159.5(5)
C3 Ru1 C5 C10 80.1(9)
B1 Ru1 C5 C10 -10.4(5)
Ru2 Ru1 C5 C10 -59.3(6)
C9 C5 C6 C7 0.4(5)
C10 C5 C6 C7 175.7(5)
Ru1 C5 C6 C7 -61.7(3)
C9 C5 C6 C11 -175.5(4)
C10 C5 C6 C11 -0.3(8)
Ru1 C5 C6 C11 122.4(5)
C9 C5 C6 Ru1 62.1(3)
C10 C5 C6 Ru1 -122.6(5)
C5 Ru1 C6 C7 117.6(4)
C1 Ru1 C6 C7 -141.3(3)
C9 Ru1 C6 C7 79.9(3)
C2 Ru1 C6 C7 -101.6(3)
C8 Ru1 C6 C7 37.2(3)
C3 Ru1 C6 C7 -73.1(3)
B1 Ru1 C6 C7 -172.5(3)
Ru2 Ru1 C6 C7 -64(2)
C1 Ru1 C6 C5 101.1(3)
C7 Ru1 C6 C5 -117.6(4)
C9 Ru1 C6 C5 -37.7(3)
C2 Ru1 C6 C5 140.8(3)
C8 Ru1 C6 C5 -80.4(3)
C3 Ru1 C6 C5 169.3(3)
B1 Ru1 C6 C5 69.9(3)
Ru2 Ru1 C6 C5 179(100)
C5 Ru1 C6 C11 -120.0(6)
C1 Ru1 C6 C11 -18.9(5)
C7 Ru1 C6 C11 122.4(6)
C9 Ru1 C6 C11 -157.8(5)
C2 Ru1 C6 C11 20.8(5)
C8 Ru1 C6 C11 159.6(5)
C3 Ru1 C6 C11 49.3(5)
B1 Ru1 C6 C11 -50.2(6)
Ru2 Ru1 C6 C11 59(2)
C5 C6 C7 C8 -0.8(5)
C11 C6 C7 C8 175.0(5)
Ru1 C6 C7 C8 -62.2(3)
C5 C6 C7 C12 -174.5(4)
C11 C6 C7 C12 1.4(8)
Ru1 C6 C7 C12 124.2(5)
C5 C6 C7 Ru1 61.3(3)
C11 C6 C7 Ru1 -122.8(5)
C5 Ru1 C7 C8 80.0(3)
C6 Ru1 C7 C8 118.1(4)
C1 Ru1 C7 C8 170.8(3)
C9 Ru1 C7 C8 37.3(3)
C2 Ru1 C7 C8 -153.0(3)
C3 Ru1 C7 C8 -113.2(3)
B1 Ru1 C7 C8 146.9(8)
Ru2 Ru1 C7 C8 -66.6(3)
C5 Ru1 C7 C6 -38.0(3)
C1 Ru1 C7 C6 52.7(4)
C9 Ru1 C7 C6 -80.8(3)
C2 Ru1 C7 C6 88.9(3)
C8 Ru1 C7 C6 -118.1(4)
C3 Ru1 C7 C6 128.8(3)
B1 Ru1 C7 C6 28.8(10)
Ru2 Ru1 C7 C6 175.3(2)
C5 Ru1 C7 C12 -158.5(5)
C6 Ru1 C7 C12 -120.5(6)
C1 Ru1 C7 C12 -67.7(6)
C9 Ru1 C7 C12 158.7(5)
C2 Ru1 C7 C12 -31.6(5)
C8 Ru1 C7 C12 121.5(6)
C3 Ru1 C7 C12 8.3(5)
B1 Ru1 C7 C12 -91.7(10)
Ru2 Ru1 C7 C12 54.9(6)
C6 C7 C8 C9 0.9(5)
C12 C7 C8 C9 174.6(4)
Ru1 C7 C8 C9 -60.5(3)
C6 C7 C8 C13 -170.1(4)
C12 C7 C8 C13 3.6(7)
Ru1 C7 C8 C13 128.5(5)
C6 C7 C8 Ru1 61.4(3)
C12 C7 C8 Ru1 -124.9(5)
C5 Ru1 C8 C7 -80.9(3)
C6 Ru1 C8 C7 -37.5(3)
C1 Ru1 C8 C7 -31.3(10)
C9 Ru1 C8 C7 -118.3(4)
C2 Ru1 C8 C7 41.4(4)
C3 Ru1 C8 C7 86.5(3)
B1 Ru1 C8 C7 -166.7(4)
Ru2 Ru1 C8 C7 138.8(2)
C5 Ru1 C8 C9 37.4(3)
C6 Ru1 C8 C9 80.8(3)
C1 Ru1 C8 C9 87.1(9)
C7 Ru1 C8 C9 118.3(4)
C2 Ru1 C8 C9 159.8(3)
C3 Ru1 C8 C9 -155.2(3)
B1 Ru1 C8 C9 -48.4(5)
Ru2 Ru1 C8 C9 -102.8(3)
C5 Ru1 C8 C13 160.7(6)
C6 Ru1 C8 C13 -155.8(6)
C1 Ru1 C8 C13 -149.6(8)
C7 Ru1 C8 C13 -118.3(6)
C9 Ru1 C8 C13 123.3(6)
C2 Ru1 C8 C13 -76.9(6)
C3 Ru1 C8 C13 -31.9(6)
B1 Ru1 C8 C13 75.0(7)
Ru2 Ru1 C8 C13 20.5(6)
C6 C5 C9 C8 0.1(5)
C10 C5 C9 C8 -175.1(5)
Ru1 C5 C9 C8 61.8(3)
C6 C5 C9 C14 172.3(4)
C10 C5 C9 C14 -2.9(7)
Ru1 C5 C9 C14 -126.1(5)
C6 C5 C9 Ru1 -61.6(3)
C10 C5 C9 Ru1 123.1(5)
C7 C8 C9 C5 -0.6(5)
C13 C8 C9 C5 170.0(5)
Ru1 C8 C9 C5 -61.0(3)
C7 C8 C9 C14 -172.6(4)
C13 C8 C9 C14 -2.0(8)
Ru1 C8 C9 C14 127.0(5)
C7 C8 C9 Ru1 60.4(3)
C13 C8 C9 Ru1 -129.0(5)
C6 Ru1 C9 C5 38.3(3)
C1 Ru1 C9 C5 -40.7(4)
C7 Ru1 C9 C5 81.0(3)
C2 Ru1 C9 C5 32.2(10)
C8 Ru1 C9 C5 118.1(4)
C3 Ru1 C9 C5 169.7(4)
B1 Ru1 C9 C5 -86.3(3)
Ru2 Ru1 C9 C5 -144.0(2)
C5 Ru1 C9 C8 -118.1(4)
C6 Ru1 C9 C8 -79.9(3)
C1 Ru1 C9 C8 -158.9(3)
C7 Ru1 C9 C8 -37.1(3)
C2 Ru1 C9 C8 -85.9(10)
C3 Ru1 C9 C8 51.5(5)
B1 Ru1 C9 C8 155.6(3)
Ru2 Ru1 C9 C8 97.9(3)
C5 Ru1 C9 C14 119.3(6)
C6 Ru1 C9 C14 157.6(6)
C1 Ru1 C9 C14 78.6(6)
C7 Ru1 C9 C14 -159.6(6)
C2 Ru1 C9 C14 151.5(8)
C8 Ru1 C9 C14 -122.5(6)
C3 Ru1 C9 C14 -71.0(7)
B1 Ru1 C9 C14 33.1(6)
Ru2 Ru1 C9 C14 -24.7(6)
C3 Ru2 C15 C16 -49.3(4)
C17 Ru2 C15 C16 37.8(3)
C18 Ru2 C15 C16 80.7(3)
C19 Ru2 C15 C16 118.4(4)
B1 Ru2 C15 C16 -162.8(3)
Ru1 Ru2 C15 C16 -106.0(3)
Ru3 Ru2 C15 C16 81.1(9)
C3 Ru2 C15 C19 -167.7(3)
C17 Ru2 C15 C19 -80.6(3)
C16 Ru2 C15 C19 -118.4(4)
C18 Ru2 C15 C19 -37.7(3)
B1 Ru2 C15 C19 78.8(3)
Ru1 Ru2 C15 C19 135.6(2)
Ru3 Ru2 C15 C19 -37.2(9)
C3 Ru2 C15 C20 72.4(6)
C17 Ru2 C15 C20 159.5(6)
C16 Ru2 C15 C20 121.7(6)
C18 Ru2 C15 C20 -157.6(6)
C19 Ru2 C15 C20 -119.9(6)
B1 Ru2 C15 C20 -41.1(6)
Ru1 Ru2 C15 C20 15.7(5)
Ru3 Ru2 C15 C20 -157.1(6)
C19 C15 C16 C17 0.8(5)
C20 C15 C16 C17 170.4(4)
Ru2 C15 C16 C17 -61.7(3)
C19 C15 C16 C21 -175.4(5)
C20 C15 C16 C21 -5.8(8)
Ru2 C15 C16 C21 122.1(5)
C19 C15 C16 Ru2 62.5(3)
C20 C15 C16 Ru2 -127.9(5)
C3 Ru2 C16 C15 144.6(3)
C17 Ru2 C16 C15 -117.3(4)
C18 Ru2 C16 C15 -79.2(3)
C19 Ru2 C16 C15 -36.8(3)
B1 Ru2 C16 C15 52.7(8)
Ru1 Ru2 C16 C15 88.5(3)
Ru3 Ru2 C16 C15 -166.0(2)
C3 Ru2 C16 C17 -98.1(3)
C18 Ru2 C16 C17 38.1(3)
C15 Ru2 C16 C17 117.3(4)
C19 Ru2 C16 C17 80.5(3)
B1 Ru2 C16 C17 170.0(6)
Ru1 Ru2 C16 C17 -154.2(2)
Ru3 Ru2 C16 C17 -48.8(3)
C3 Ru2 C16 C21 21.9(5)
C17 Ru2 C16 C21 120.0(6)
C18 Ru2 C16 C21 158.1(5)
C15 Ru2 C16 C21 -122.7(6)
C19 Ru2 C16 C21 -159.5(5)
B1 Ru2 C16 C21 -70.0(9)
Ru1 Ru2 C16 C21 -34.2(5)
Ru3 Ru2 C16 C21 71.2(5)
C15 C16 C17 C18 -0.8(5)
C21 C16 C17 C18 175.5(4)
Ru2 C16 C17 C18 -63.2(3)
C15 C16 C17 C22 -174.7(4)
C21 C16 C17 C22 1.6(7)
Ru2 C16 C17 C22 122.9(5)
C15 C16 C17 Ru2 62.4(3)
C21 C16 C17 Ru2 -121.3(5)
C3 Ru2 C17 C16 92.3(3)
C18 Ru2 C17 C16 -116.7(4)
C15 Ru2 C17 C16 -37.4(3)
C19 Ru2 C17 C16 -79.5(3)
B1 Ru2 C17 C16 -172.5(5)
Ru1 Ru2 C17 C16 44.5(4)
Ru3 Ru2 C17 C16 149.2(2)
C3 Ru2 C17 C18 -151.0(3)
C16 Ru2 C17 C18 116.7(4)
C15 Ru2 C17 C18 79.3(3)
C19 Ru2 C17 C18 37.2(3)
B1 Ru2 C17 C18 -55.8(6)
Ru1 Ru2 C17 C18 161.1(2)
Ru3 Ru2 C17 C18 -94.2(3)
C3 Ru2 C17 C22 -27.4(5)
C16 Ru2 C17 C22 -119.7(6)
C18 Ru2 C17 C22 123.6(6)
C15 Ru2 C17 C22 -157.2(6)
C19 Ru2 C17 C22 160.8(6)
B1 Ru2 C17 C22 67.7(8)
Ru1 Ru2 C17 C22 -75.3(6)
Ru3 Ru2 C17 C22 29.4(5)
C16 C17 C18 C19 0.4(5)
C22 C17 C18 C19 174.2(4)
Ru2 C17 C18 C19 -62.6(3)
C16 C17 C18 C23 -172.8(5)
C22 C17 C18 C23 0.9(8)
Ru2 C17 C18 C23 124.2(5)
C16 C17 C18 Ru2 63.0(3)
C22 C17 C18 Ru2 -123.3(5)
C3 Ru2 C18 C17 43.2(4)
C16 Ru2 C18 C17 -37.9(3)
C15 Ru2 C18 C17 -80.3(3)
C19 Ru2 C18 C17 -117.7(4)
B1 Ru2 C18 C17 157.2(3)
Ru1 Ru2 C18 C17 -113.9(6)
Ru3 Ru2 C18 C17 99.8(3)
C3 Ru2 C18 C19 160.9(3)
C17 Ru2 C18 C19 117.7(4)
C16 Ru2 C18 C19 79.7(3)
C15 Ru2 C18 C19 37.4(3)
B1 Ru2 C18 C19 -85.1(3)
Ru1 Ru2 C18 C19 3.7(8)
Ru3 Ru2 C18 C19 -142.5(2)
C3 Ru2 C18 C23 -78.9(6)
C17 Ru2 C18 C23 -122.1(6)
C16 Ru2 C18 C23 -160.0(6)
C15 Ru2 C18 C23 157.6(6)
C19 Ru2 C18 C23 120.2(6)
B1 Ru2 C18 C23 35.1(6)
Ru1 Ru2 C18 C23 124.0(6)
Ru3 Ru2 C18 C23 -22.3(5)
C16 C15 C19 C18 -0.6(5)
C20 C15 C19 C18 -170.4(4)
Ru2 C15 C19 C18 61.1(3)
C16 C15 C19 C24 173.2(5)
C20 C15 C19 C24 3.3(8)
Ru2 C15 C19 C24 -125.2(5)
C16 C15 C19 Ru2 -61.6(3)
C20 C15 C19 Ru2 128.5(5)
C17 C18 C19 C15 0.1(5)
C23 C18 C19 C15 173.6(4)
Ru2 C18 C19 C15 -61.2(3)
C17 C18 C19 C24 -173.8(5)
C23 C18 C19 C24 -0.3(8)
Ru2 C18 C19 C24 124.9(5)
C17 C18 C19 Ru2 61.3(3)
C23 C18 C19 Ru2 -125.3(5)
C3 Ru2 C19 C15 43.0(9)
C17 Ru2 C19 C15 79.6(3)
C16 Ru2 C19 C15 37.0(3)
C18 Ru2 C19 C15 117.2(4)
B1 Ru2 C19 C15 -124.9(3)
Ru1 Ru2 C19 C15 -61.8(3)
Ru3 Ru2 C19 C15 172.3(2)
C3 Ru2 C19 C18 -74.2(9)
C17 Ru2 C19 C18 -37.6(3)
C16 Ru2 C19 C18 -80.2(3)
C15 Ru2 C19 C18 -117.2(4)
B1 Ru2 C19 C18 117.9(3)
Ru1 Ru2 C19 C18 -179.0(2)
Ru3 Ru2 C19 C18 55.1(3)
C3 Ru2 C19 C24 165.4(7)
C17 Ru2 C19 C24 -158.0(6)
C16 Ru2 C19 C24 159.4(6)
C18 Ru2 C19 C24 -120.4(6)
C15 Ru2 C19 C24 122.4(6)
B1 Ru2 C19 C24 -2.5(6)
Ru1 Ru2 C19 C24 60.6(6)
Ru3 Ru2 C19 C24 -65.3(6)
C1 Ru3 C25 C29 -170.4(3)
C27 Ru3 C25 C29 -80.2(3)
C26 Ru3 C25 C29 -117.9(4)
C28 Ru3 C25 C29 -37.3(3)
C2 Ru3 C25 C29 152.4(3)
C3 Ru3 C25 C29 112.8(3)
B1 Ru3 C25 C29 -142.5(7)
Ru2 Ru3 C25 C29 65.7(3)
C1 Ru3 C25 C26 -52.5(4)
C27 Ru3 C25 C26 37.7(3)
C28 Ru3 C25 C26 80.6(3)
C2 Ru3 C25 C26 -89.7(3)
C29 Ru3 C25 C26 117.9(4)
C3 Ru3 C25 C26 -129.4(3)
B1 Ru3 C25 C26 -24.6(9)
Ru2 Ru3 C25 C26 -176.5(2)
C1 Ru3 C25 C30 68.5(6)
C27 Ru3 C25 C30 158.7(6)
C26 Ru3 C25 C30 121.0(6)
C28 Ru3 C25 C30 -158.4(6)
C2 Ru3 C25 C30 31.3(5)
C29 Ru3 C25 C30 -121.2(6)
C3 Ru3 C25 C30 -8.4(6)
B1 Ru3 C25 C30 96.4(9)
Ru2 Ru3 C25 C30 -55.5(6)
C29 C25 C26 C27 0.7(5)
C30 C25 C26 C27 174.0(5)
Ru3 C25 C26 C27 -61.4(3)
C29 C25 C26 C31 -174.6(4)
C30 C25 C26 C31 -1.2(8)
Ru3 C25 C26 C31 123.4(5)
C29 C25 C26 Ru3 62.1(3)
C30 C25 C26 Ru3 -124.6(5)
C1 Ru3 C26 C27 -101.8(3)
C25 Ru3 C26 C27 117.6(4)
C28 Ru3 C26 C27 37.9(3)
C2 Ru3 C26 C27 -141.4(3)
C29 Ru3 C26 C27 80.5(3)
C3 Ru3 C26 C27 -168.3(3)
B1 Ru3 C26 C27 -69.8(3)
Ru2 Ru3 C26 C27 -125(3)
C1 Ru3 C26 C25 140.7(3)
C27 Ru3 C26 C25 -117.6(4)
C28 Ru3 C26 C25 -79.7(3)
C2 Ru3 C26 C25 101.0(3)
C29 Ru3 C26 C25 -37.1(3)
C3 Ru3 C26 C25 74.2(3)
B1 Ru3 C26 C25 172.7(3)
Ru2 Ru3 C26 C25 117(3)
C1 Ru3 C26 C31 18.1(5)
C27 Ru3 C26 C31 119.9(6)
C25 Ru3 C26 C31 -122.5(6)
C28 Ru3 C26 C31 157.8(5)
C2 Ru3 C26 C31 -21.5(5)
C29 Ru3 C26 C31 -159.6(5)
C3 Ru3 C26 C31 -48.3(5)
B1 Ru3 C26 C31 50.2(5)
Ru2 Ru3 C26 C31 -5(3)
C25 C26 C27 C28 -0.8(5)
C31 C26 C27 C28 174.5(4)
Ru3 C26 C27 C28 -62.7(3)
C25 C26 C27 C32 -175.6(5)
C31 C26 C27 C32 -0.2(8)
Ru3 C26 C27 C32 122.5(5)
C25 C26 C27 Ru3 61.9(3)
C31 C26 C27 Ru3 -122.8(5)
C1 Ru3 C27 C26 87.5(3)
C25 Ru3 C27 C26 -37.8(3)
C28 Ru3 C27 C26 -117.2(4)
C2 Ru3 C27 C26 53.0(4)
C29 Ru3 C27 C26 -80.0(3)
C3 Ru3 C27 C26 46.4(9)
B1 Ru3 C27 C26 129.3(3)
Ru2 Ru3 C27 C26 176.7(2)
C1 Ru3 C27 C28 -155.3(3)
C26 Ru3 C27 C28 117.2(4)
C25 Ru3 C27 C28 79.4(3)
C2 Ru3 C27 C28 170.3(3)
C29 Ru3 C27 C28 37.3(3)
C3 Ru3 C27 C28 163.6(8)
B1 Ru3 C27 C28 -113.5(3)
Ru2 Ru3 C27 C28 -66.1(3)
C1 Ru3 C27 C32 -35.0(5)
C26 Ru3 C27 C32 -122.5(6)
C25 Ru3 C27 C32 -160.3(5)
C28 Ru3 C27 C32 120.3(6)
C2 Ru3 C27 C32 -69.4(5)
C29 Ru3 C27 C32 157.6(5)
C3 Ru3 C27 C32 -76.1(10)
B1 Ru3 C27 C32 6.8(5)
Ru2 Ru3 C27 C32 54.2(5)
C26 C27 C28 C29 0.7(5)
C32 C27 C28 C29 175.6(4)
Ru3 C27 C28 C29 -61.6(3)
C26 C27 C28 C33 -171.4(4)
C32 C27 C28 C33 3.5(7)
Ru3 C27 C28 C33 126.4(4)
C26 C27 C28 Ru3 62.2(3)
C32 C27 C28 Ru3 -122.9(5)
C1 Ru3 C28 C27 37.9(4)
C26 Ru3 C28 C27 -37.9(3)
C25 Ru3 C28 C27 -81.0(3)
C2 Ru3 C28 C27 -35.0(10)
C29 Ru3 C28 C27 -118.0(4)
C3 Ru3 C28 C27 -172.7(4)
B1 Ru3 C28 C27 83.7(3)
Ru2 Ru3 C28 C27 141.3(2)
C1 Ru3 C28 C29 155.9(3)
C27 Ru3 C28 C29 118.0(4)
C26 Ru3 C28 C29 80.1(3)
C25 Ru3 C28 C29 37.0(3)
C2 Ru3 C28 C29 83.0(9)
C3 Ru3 C28 C29 -54.7(5)
B1 Ru3 C28 C29 -158.4(3)
Ru2 Ru3 C28 C29 -100.7(3)
C1 Ru3 C28 C33 -80.5(5)
C27 Ru3 C28 C33 -118.4(5)
C26 Ru3 C28 C33 -156.3(5)
C25 Ru3 C28 C33 160.5(5)
C2 Ru3 C28 C33 -153.4(8)
C29 Ru3 C28 C33 123.6(5)
C3 Ru3 C28 C33 68.9(6)
B1 Ru3 C28 C33 -34.8(5)
Ru2 Ru3 C28 C33 22.9(5)
C26 C25 C29 C28 -0.3(5)
C30 C25 C29 C28 -173.7(4)
Ru3 C25 C29 C28 60.8(3)
C26 C25 C29 C34 169.2(4)
C30 C25 C29 C34 -4.1(7)
Ru3 C25 C29 C34 -129.7(4)
C26 C25 C29 Ru3 -61.1(3)
C30 C25 C29 Ru3 125.5(5)
C27 C28 C29 C25 -0.2(5)
C33 C28 C29 C25 171.5(4)
Ru3 C28 C29 C25 -60.8(3)
C27 C28 C29 C34 -169.6(4)
C33 C28 C29 C34 2.1(7)
Ru3 C28 C29 C34 129.8(5)
C27 C28 C29 Ru3 60.5(3)
C33 C28 C29 Ru3 -127.7(5)
C1 Ru3 C29 C25 29.5(8)
C27 Ru3 C29 C25 80.8(3)
C26 Ru3 C29 C25 37.8(3)
C28 Ru3 C29 C25 118.3(4)
C2 Ru3 C29 C25 -42.0(4)
C3 Ru3 C29 C25 -87.9(3)
B1 Ru3 C29 C25 161.9(4)
Ru2 Ru3 C29 C25 -141.0(2)
C1 Ru3 C29 C28 -88.9(8)
C27 Ru3 C29 C28 -37.6(3)
C26 Ru3 C29 C28 -80.5(3)
C25 Ru3 C29 C28 -118.3(4)
C2 Ru3 C29 C28 -160.3(3)
C3 Ru3 C29 C28 153.8(3)
B1 Ru3 C29 C28 43.5(5)
Ru2 Ru3 C29 C28 100.7(2)
C1 Ru3 C29 C34 149.7(7)
C27 Ru3 C29 C34 -159.0(5)
C26 Ru3 C29 C34 158.1(5)
C25 Ru3 C29 C34 120.2(6)
C28 Ru3 C29 C34 -121.4(6)
C2 Ru3 C29 C34 78.2(6)
C3 Ru3 C29 C34 32.3(6)
B1 Ru3 C29 C34 -77.9(6)
Ru2 Ru3 C29 C34 -20.7(5)
